data_7241500
loop_
_publ_author_name
'Wang, Qi-Bao'
'Jing, Zi-Yan'
'Hu, Xiang-Ming'
'Lu, Wen-Xin'
'Wang, Peng'

_publ_section_title
;
 Synthesis, structure, and heterogeneous Fenton reaction of new
 Cu(ii)-based discrete Cu2Lx coordination complexes
;
_journal_issue 1
_journal_name_full CrystEngComm
_journal_page_first 216
_journal_page_last 220
_journal_paper_doi 10.1039/D0CE01363C
_journal_volume 23
_journal_year 2021
_chemical_formula_sum 'C22 H19 Cu N5 O7'
_chemical_formula_weight 528.96
_space_group_IT_number 2
_space_group_name_Hall '-P 1'
_space_group_name_H-M_alt 'P -1'
_symmetry_cell_setting triclinic
_symmetry_space_group_name_H-M 'P -1'
_atom_sites_solution_hydrogens geom
_atom_sites_solution_primary direct
_atom_sites_solution_secondary difmap
_audit_creation_method SHELXL-97
_audit_update_record
;
2020-02-27 deposited with the CCDC.	2020-10-30 downloaded from the CCDC.
;
_cell_angle_alpha 113.720(9)
_cell_angle_beta 105.632(9)
_cell_angle_gamma 90.756(9)
_cell_formula_units_Z 2
_cell_length_a 8.184(4)
_cell_length_b 12.719(7)
_cell_length_c 12.938(7)
_cell_measurement_reflns_used 632
_cell_measurement_temperature 173(2)
_cell_measurement_theta_max 18.37
_cell_measurement_theta_min 2.61
_cell_volume 1176.0(11)
_computing_cell_refinement 'Bruker SMART'
_computing_data_collection 'Bruker SMART'
_computing_data_reduction 'Bruker SAINT'
_computing_molecular_graphics 'Bruker SHELXTL'
_computing_publication_material 'Bruker SHELXTL'
_computing_structure_refinement 'SHELXL-97 (Sheldrick, 1997)'
_computing_structure_solution 'SHELXS-97 (Sheldrick, 1990)'
_diffrn_ambient_temperature 173(2)
_diffrn_measured_fraction_theta_full 0.975
_diffrn_measured_fraction_theta_max 0.975
_diffrn_measurement_device_type 'CCD area detector'
_diffrn_measurement_method 'phi and omega scans'
_diffrn_radiation_monochromator graphite
_diffrn_radiation_source 'fine-focus sealed tube'
_diffrn_radiation_type MoK\a
_diffrn_radiation_wavelength 0.71073
_diffrn_reflns_av_R_equivalents 0.0790
_diffrn_reflns_av_sigmaI/netI 0.2149
_diffrn_reflns_limit_h_max 10
_diffrn_reflns_limit_h_min -9
_diffrn_reflns_limit_k_max 11
_diffrn_reflns_limit_k_min -15
_diffrn_reflns_limit_l_max 15
_diffrn_reflns_limit_l_min -13
_diffrn_reflns_number 6394
_diffrn_reflns_theta_full 26.00
_diffrn_reflns_theta_max 26.00
_diffrn_reflns_theta_min 1.77
_exptl_absorpt_coefficient_mu 0.981
_exptl_absorpt_correction_T_max 0.907
_exptl_absorpt_correction_T_min 0.868
_exptl_absorpt_correction_type multi-scan
_exptl_absorpt_process_details SADABS
_exptl_crystal_colour blue
_exptl_crystal_density_diffrn 1.494
_exptl_crystal_density_method 'not measured'
_exptl_crystal_description block
_exptl_crystal_F_000 542
_exptl_crystal_size_max 0.21
_exptl_crystal_size_mid 0.12
_exptl_crystal_size_min 0.1
_refine_diff_density_max 0.548
_refine_diff_density_min -0.446
_refine_diff_density_rms 0.094
_refine_ls_extinction_method none
_refine_ls_goodness_of_fit_ref 0.876
_refine_ls_hydrogen_treatment mixed
_refine_ls_matrix_type full
_refine_ls_number_parameters 322
_refine_ls_number_reflns 4499
_refine_ls_number_restraints 1
_refine_ls_restrained_S_all 0.876
_refine_ls_R_factor_all 0.1637
_refine_ls_R_factor_gt 0.0773
_refine_ls_shift/su_max 0.001
_refine_ls_shift/su_mean 0.000
_refine_ls_structure_factor_coef Fsqd
_refine_ls_weighting_details 'calc w=1/[\s^2^(Fo^2^)+(0.0386P)^2^+0.0000P] where P=(Fo^2^+2Fc^2^)/3'
_refine_ls_weighting_scheme calc
_refine_ls_wR_factor_gt 0.1284
_refine_ls_wR_factor_ref 0.1512
_reflns_number_gt 2052
_reflns_number_total 4499
_reflns_threshold_expression >2sigma(I)
_cod_data_source_file d0ce01363c2.cif
_cod_data_source_block 121031em
_cod_depositor_comments
;
The following automatic conversions were performed:

data item '_symmetry_cell_setting' value 'Triclinic' was changed to
'triclinic' in accordance with the
/home/data/users/saulius/crontab/automatic-downloads/rss-feeds/RSC/lib/dictionaries/cif_core.dic
dictionary named 'cif_core.dic' version 2.4.2 last updated on
2011-04-26.

Automatic conversion script
Id: cif_fix_values 7556 2019-12-06 15:28:31Z antanas 

 Adding full bibliography for 7241499--7241501.cif.
;
_cod_original_cell_volume 1176.1(11)
_cod_original_sg_symbol_H-M P-1
_cod_database_code 7241500

loop_
_symmetry_equiv_pos_as_xyz
'x, y, z'
'-x, -y, -z'

loop_
_atom_site_label
_atom_site_type_symbol
_atom_site_fract_x
_atom_site_fract_y
_atom_site_fract_z
_atom_site_U_iso_or_equiv
_atom_site_adp_type
_atom_site_occupancy
_atom_site_symmetry_multiplicity
_atom_site_calc_flag
_atom_site_refinement_flags
_atom_site_disorder_assembly
_atom_site_disorder_group
Cu1 Cu 0.79257(11) 0.74668(8) 0.64777(8) 0.0343(3) Uani 1 1 d . . .
N1 N 0.8303(7) 0.6873(5) 0.7732(5) 0.0344(14) Uani 1 1 d . . .
N2 N 0.1356(7) 0.3887(5) 0.7147(5) 0.0497(17) Uani 1 1 d . . .
H2A H 0.2074 0.4425 0.7175 0.060 Uiso 1 1 calc R . .
H2B H 0.0265 0.3788 0.6749 0.060 Uiso 1 1 calc R . .
N3 N -0.6899(6) 0.1923(4) 0.4747(4) 0.0310(14) Uani 1 1 d . . .
N4 N 0.7496(8) 0.9563(5) 0.8071(5) 0.0359(15) Uani 1 1 d . . .
N5 N 0.7567(9) 0.4984(6) 0.4966(6) 0.0517(18) Uani 1 1 d . . .
O1 O 0.8767(5) 0.9086(4) 0.7720(4) 0.0358(12) Uani 1 1 d . . .
O2 O 0.7760(6) 1.0566(5) 0.8813(5) 0.0603(16) Uani 1 1 d . . .
O3 O 0.6057(6) 0.8971(4) 0.7614(4) 0.0475(14) Uani 1 1 d . . .
O4 O 0.8867(8) 0.4971(5) 0.5704(5) 0.0755(18) Uani 1 1 d . . .
O5 O 0.6957(8) 0.4142(6) 0.4040(6) 0.114(3) Uani 1 1 d . . .
O6 O 0.6877(6) 0.5914(4) 0.5155(4) 0.0487(14) Uani 1 1 d . . .
O7 O 1.0562(6) 0.7465(5) 0.6275(5) 0.0487(14) Uani 1 1 d D . .
C1 C 0.9775(9) 0.7204(6) 0.8613(6) 0.044(2) Uani 1 1 d . . .
H1 H 1.0626 0.7755 0.8667 0.053 Uiso 1 1 calc R . .
C2 C 1.0071(9) 0.6752(6) 0.9448(6) 0.047(2) Uani 1 1 d . . .
H2 H 1.1140 0.6970 1.0051 0.056 Uiso 1 1 calc R . .
C3 C 0.8822(9) 0.5990(6) 0.9405(6) 0.0406(19) Uani 1 1 d . . .
H3 H 0.9002 0.5703 0.9995 0.049 Uiso 1 1 calc R . .
C4 C 0.7279(8) 0.5642(6) 0.8483(6) 0.0345(17) Uani 1 1 d . . .
C5 C 0.7099(8) 0.6127(6) 0.7681(6) 0.0335(18) Uani 1 1 d . . .
H5 H 0.6053 0.5915 0.7057 0.040 Uiso 1 1 calc R . .
C6 C 0.5949(8) 0.4844(6) 0.8414(6) 0.0362(18) Uani 1 1 d . . .
C7 C 0.4888(9) 0.4183(6) 0.8399(5) 0.0370(18) Uani 1 1 d . . .
C8 C 0.3671(8) 0.3341(6) 0.8366(6) 0.0298(16) Uani 1 1 d . . .
C9 C 0.4202(8) 0.2651(6) 0.8976(5) 0.0358(18) Uani 1 1 d . . .
H9 H 0.5376 0.2768 0.9415 0.043 Uiso 1 1 calc R . .
C10 C 0.3105(8) 0.1804(6) 0.8974(5) 0.0311(17) Uani 1 1 d . . .
C11 C 0.3743(9) 0.1083(6) 0.9663(6) 0.045(2) Uani 1 1 d . . .
H11A H 0.4509 0.0570 0.9303 0.067 Uiso 1 1 calc R . .
H11B H 0.2763 0.0617 0.9644 0.067 Uiso 1 1 calc R . .
H11C H 0.4365 0.1600 1.0486 0.067 Uiso 1 1 calc R . .
C12 C 0.1376(9) 0.1669(6) 0.8327(6) 0.0363(18) Uani 1 1 d . . .
H12 H 0.0587 0.1102 0.8306 0.044 Uiso 1 1 calc R . .
C13 C 0.0784(8) 0.2333(6) 0.7718(6) 0.0315(17) Uani 1 1 d . . .
C14 C 0.1939(8) 0.3197(6) 0.7727(6) 0.0337(17) Uani 1 1 d . . .
C15 C -0.1020(9) 0.2191(6) 0.7117(6) 0.0360(18) Uani 1 1 d . . .
C16 C -0.2544(10) 0.2024(6) 0.6648(6) 0.0420(19) Uani 1 1 d . . .
C17 C -0.4371(8) 0.1737(6) 0.6105(6) 0.0348(18) Uani 1 1 d . . .
C18 C -0.5357(9) 0.0986(6) 0.6300(6) 0.0383(18) Uani 1 1 d . . .
H18 H -0.4842 0.0666 0.6838 0.046 Uiso 1 1 calc R . .
C19 C -0.7100(9) 0.0700(6) 0.5710(6) 0.0404(19) Uani 1 1 d . . .
H19 H -0.7786 0.0183 0.5838 0.049 Uiso 1 1 calc R . .
C20 C -0.7824(9) 0.1180(6) 0.4931(6) 0.0380(18) Uani 1 1 d . . .
H20 H -0.9014 0.0974 0.4517 0.046 Uiso 1 1 calc R . .
C21 C -0.5213(8) 0.2196(6) 0.5300(6) 0.0351(18) Uani 1 1 d . . .
H21 H -0.4562 0.2713 0.5150 0.042 Uiso 1 1 calc R . .
C22 C 1.2035(9) 0.8313(7) 0.6849(7) 0.061(2) Uani 1 1 d . . .
H22A H 1.1691 0.9084 0.7187 0.092 Uiso 1 1 calc R . .
H22B H 1.2627 0.8282 0.6274 0.092 Uiso 1 1 calc R . .
H22C H 1.2806 0.8160 0.7482 0.092 Uiso 1 1 calc R . .
H7A H 1.093(10) 0.683(5) 0.580(6) 0.09(3) Uiso 1 1 d D . .

loop_
_atom_site_aniso_label
_atom_site_aniso_U_11
_atom_site_aniso_U_22
_atom_site_aniso_U_33
_atom_site_aniso_U_23
_atom_site_aniso_U_13
_atom_site_aniso_U_12
Cu1 0.0273(5) 0.0338(6) 0.0440(6) 0.0203(5) 0.0081(4) 0.0006(4)
N1 0.030(3) 0.034(4) 0.041(4) 0.017(3) 0.011(3) -0.001(3)
N2 0.044(4) 0.044(4) 0.072(5) 0.039(4) 0.010(3) 0.004(3)
N3 0.028(3) 0.034(4) 0.033(3) 0.020(3) 0.004(3) 0.000(3)
N4 0.039(4) 0.031(4) 0.048(4) 0.020(3) 0.024(3) 0.008(3)
N5 0.042(4) 0.044(5) 0.059(5) 0.011(4) 0.017(4) 0.002(4)
O1 0.028(3) 0.034(3) 0.045(3) 0.018(3) 0.009(2) 0.001(2)
O2 0.061(4) 0.047(4) 0.075(4) 0.018(3) 0.036(3) 0.005(3)
O3 0.023(3) 0.058(4) 0.059(3) 0.021(3) 0.014(2) -0.008(3)
O4 0.077(5) 0.065(4) 0.076(4) 0.026(4) 0.017(4) 0.031(4)
O5 0.072(5) 0.054(5) 0.125(6) -0.022(5) -0.015(4) 0.013(4)
O6 0.051(3) 0.034(3) 0.056(4) 0.017(3) 0.010(3) 0.011(3)
O7 0.029(3) 0.037(3) 0.075(4) 0.015(3) 0.022(3) 0.003(3)
C1 0.034(4) 0.036(5) 0.055(5) 0.021(4) 0.001(4) -0.013(4)
C2 0.035(4) 0.058(5) 0.044(5) 0.028(5) -0.002(4) -0.005(4)
C3 0.047(5) 0.042(5) 0.042(5) 0.023(4) 0.022(4) 0.003(4)
C4 0.034(4) 0.039(5) 0.034(4) 0.018(4) 0.013(3) -0.001(3)
C5 0.024(4) 0.040(4) 0.037(4) 0.021(4) 0.004(3) -0.007(3)
C6 0.034(4) 0.040(5) 0.034(4) 0.018(4) 0.009(3) -0.003(4)
C7 0.052(5) 0.035(5) 0.030(4) 0.015(4) 0.019(4) 0.003(4)
C8 0.028(4) 0.032(4) 0.029(4) 0.009(4) 0.014(3) 0.003(3)
C9 0.028(4) 0.046(5) 0.031(4) 0.016(4) 0.006(3) 0.000(3)
C10 0.030(4) 0.033(4) 0.032(4) 0.014(4) 0.011(3) 0.001(3)
C11 0.043(5) 0.046(5) 0.060(5) 0.036(4) 0.017(4) 0.008(4)
C12 0.044(5) 0.033(4) 0.038(4) 0.015(4) 0.022(4) -0.001(3)
C13 0.025(4) 0.030(4) 0.033(4) 0.005(4) 0.012(3) -0.002(3)
C14 0.031(4) 0.034(4) 0.035(4) 0.014(4) 0.008(3) 0.003(3)
C15 0.040(5) 0.030(4) 0.038(4) 0.011(4) 0.017(4) 0.005(3)
C16 0.051(5) 0.031(5) 0.045(5) 0.019(4) 0.012(4) -0.001(4)
C17 0.029(4) 0.035(4) 0.035(4) 0.010(4) 0.011(3) 0.004(3)
C18 0.042(5) 0.040(5) 0.036(4) 0.018(4) 0.012(4) 0.013(4)
C19 0.041(5) 0.045(5) 0.050(5) 0.027(4) 0.025(4) 0.002(4)
C20 0.030(4) 0.035(4) 0.044(5) 0.014(4) 0.008(3) -0.006(3)
C21 0.021(4) 0.036(4) 0.051(5) 0.023(4) 0.008(3) -0.006(3)
C22 0.046(5) 0.060(6) 0.096(7) 0.040(5) 0.036(5) 0.009(4)

loop_
_atom_type_symbol
_atom_type_description
_atom_type_scat_dispersion_real
_atom_type_scat_dispersion_imag
_atom_type_scat_source
C C 0.0033 0.0016 'International Tables Vol C Tables 4.2.6.8 and 6.1.1.4'
H H 0.0000 0.0000 'International Tables Vol C Tables 4.2.6.8 and 6.1.1.4'
N N 0.0061 0.0033 'International Tables Vol C Tables 4.2.6.8 and 6.1.1.4'
O O 0.0106 0.0060 'International Tables Vol C Tables 4.2.6.8 and 6.1.1.4'
Cu Cu 0.3201 1.2651 'International Tables Vol C Tables 4.2.6.8 and 6.1.1.4'

loop_
_geom_angle_atom_site_label_1
_geom_angle_atom_site_label_2
_geom_angle_atom_site_label_3
_geom_angle
_geom_angle_site_symmetry_1
_geom_angle_site_symmetry_3
_geom_angle_publ_flag
O1 Cu1 O6 173.9(2) . . ?
O1 Cu1 N1 90.4(2) . . ?
O6 Cu1 N1 93.8(2) . . ?
O1 Cu1 N3 90.59(19) . 2_566 ?
O6 Cu1 N3 84.2(2) . 2_566 ?
N1 Cu1 N3 164.5(2) . 2_566 ?
O1 Cu1 O7 85.74(19) . . ?
O6 Cu1 O7 97.9(2) . . ?
N1 Cu1 O7 99.4(2) . . ?
N3 Cu1 O7 96.1(2) 2_566 . ?
C5 N1 C1 119.4(6) . . ?
C5 N1 Cu1 120.1(4) . . ?
C1 N1 Cu1 120.5(4) . . ?
C14 N2 H2A 120.0 . . ?
C14 N2 H2B 120.0 . . ?
H2A N2 H2B 120.0 . . ?
C20 N3 C21 119.7(6) . . ?
C20 N3 Cu1 121.7(5) . 2_566 ?
C21 N3 Cu1 118.3(4) . 2_566 ?
O2 N4 O3 123.0(6) . . ?
O2 N4 O1 119.1(6) . . ?
O3 N4 O1 117.9(6) . . ?
O5 N5 O4 121.1(8) . . ?
O5 N5 O6 119.1(7) . . ?
O4 N5 O6 119.8(7) . . ?
N4 O1 Cu1 109.8(4) . . ?
N5 O6 Cu1 124.9(5) . . ?
C22 O7 Cu1 132.4(5) . . ?
C22 O7 H7A 104(5) . . ?
Cu1 O7 H7A 124(5) . . ?
N1 C1 C2 120.7(6) . . ?
N1 C1 H1 119.7 . . ?
C2 C1 H1 119.7 . . ?
C3 C2 C1 120.1(6) . . ?
C3 C2 H2 119.9 . . ?
C1 C2 H2 119.9 . . ?
C2 C3 C4 119.3(7) . . ?
C2 C3 H3 120.4 . . ?
C4 C3 H3 120.4 . . ?
C5 C4 C3 116.7(6) . . ?
C5 C4 C6 122.7(6) . . ?
C3 C4 C6 120.6(6) . . ?
N1 C5 C4 123.8(6) . . ?
N1 C5 H5 118.1 . . ?
C4 C5 H5 118.1 . . ?
C7 C6 C4 177.3(7) . . ?
C6 C7 C8 176.8(8) . . ?
C9 C8 C14 119.2(6) . . ?
C9 C8 C7 120.2(6) . . ?
C14 C8 C7 120.6(6) . . ?
C10 C9 C8 123.7(6) . . ?
C10 C9 H9 118.1 . . ?
C8 C9 H9 118.1 . . ?
C9 C10 C12 116.3(6) . . ?
C9 C10 C11 121.7(6) . . ?
C12 C10 C11 122.0(6) . . ?
C10 C11 H11A 109.5 . . ?
C10 C11 H11B 109.5 . . ?
H11A C11 H11B 109.5 . . ?
C10 C11 H11C 109.5 . . ?
H11A C11 H11C 109.5 . . ?
H11B C11 H11C 109.5 . . ?
C13 C12 C10 122.3(6) . . ?
C13 C12 H12 118.8 . . ?
C10 C12 H12 118.8 . . ?
C12 C13 C14 120.4(6) . . ?
C12 C13 C15 119.6(6) . . ?
C14 C13 C15 119.9(6) . . ?
N2 C14 C8 120.9(6) . . ?
N2 C14 C13 121.0(6) . . ?
C8 C14 C13 118.1(6) . . ?
C16 C15 C13 175.6(7) . . ?
C15 C16 C17 175.2(7) . . ?
C18 C17 C21 117.5(6) . . ?
C18 C17 C16 122.6(7) . . ?
C21 C17 C16 119.9(6) . . ?
C17 C18 C19 120.0(7) . . ?
C17 C18 H18 120.0 . . ?
C19 C18 H18 120.0 . . ?
C20 C19 C18 119.0(6) . . ?
C20 C19 H19 120.5 . . ?
C18 C19 H19 120.5 . . ?
N3 C20 C19 121.9(6) . . ?
N3 C20 H20 119.0 . . ?
C19 C20 H20 119.0 . . ?
N3 C21 C17 121.9(6) . . ?
N3 C21 H21 119.0 . . ?
C17 C21 H21 119.0 . . ?
O7 C22 H22A 109.5 . . ?
O7 C22 H22B 109.5 . . ?
H22A C22 H22B 109.5 . . ?
O7 C22 H22C 109.5 . . ?
H22A C22 H22C 109.5 . . ?
H22B C22 H22C 109.5 . . ?

loop_
_geom_bond_atom_site_label_1
_geom_bond_atom_site_label_2
_geom_bond_distance
_geom_bond_site_symmetry_2
_geom_bond_publ_flag
Cu1 O1 2.000(4) . ?
Cu1 O6 2.003(5) . ?
Cu1 N1 2.005(5) . ?
Cu1 N3 2.027(5) 2_566 ?
Cu1 O7 2.242(5) . ?
N1 C5 1.328(7) . ?
N1 C1 1.338(8) . ?
N2 C14 1.382(8) . ?
N2 H2A 0.8800 . ?
N2 H2B 0.8800 . ?
N3 C20 1.336(7) . ?
N3 C21 1.338(7) . ?
N3 Cu1 2.027(5) 2_566 ?
N4 O2 1.221(6) . ?
N4 O3 1.243(6) . ?
N4 O1 1.306(7) . ?
N5 O5 1.209(7) . ?
N5 O4 1.229(7) . ?
N5 O6 1.280(7) . ?
O7 C22 1.417(8) . ?
O7 H7A 0.91(4) . ?
C1 C2 1.384(8) . ?
C1 H1 0.9500 . ?
C2 C3 1.375(8) . ?
C2 H2 0.9500 . ?
C3 C4 1.401(9) . ?
C3 H3 0.9500 . ?
C4 C5 1.385(8) . ?
C4 C6 1.438(9) . ?
C5 H5 0.9500 . ?
C6 C7 1.191(8) . ?
C7 C8 1.433(8) . ?
C8 C9 1.402(9) . ?
C8 C14 1.402(8) . ?
C9 C10 1.392(8) . ?
C9 H9 0.9500 . ?
C10 C12 1.405(9) . ?
C10 C11 1.525(8) . ?
C11 H11A 0.9800 . ?
C11 H11B 0.9800 . ?
C11 H11C 0.9800 . ?
C12 C13 1.382(8) . ?
C12 H12 0.9500 . ?
C13 C14 1.435(8) . ?
C13 C15 1.441(9) . ?
C15 C16 1.204(9) . ?
C16 C17 1.441(9) . ?
C17 C18 1.382(8) . ?
C17 C21 1.419(8) . ?
C18 C19 1.388(8) . ?
C18 H18 0.9500 . ?
C19 C20 1.386(9) . ?
C19 H19 0.9500 . ?
C20 H20 0.9500 . ?
C21 H21 0.9500 . ?
C22 H22A 0.9800 . ?
C22 H22B 0.9800 . ?
C22 H22C 0.9800 . ?

loop_
_geom_hbond_atom_site_label_D
_geom_hbond_atom_site_label_H
_geom_hbond_atom_site_label_A
_geom_hbond_distance_DH
_geom_hbond_distance_HA
_geom_hbond_distance_DA
_geom_hbond_angle_DHA
_geom_hbond_site_symmetry_A
O7 H7A N5 0.91(4) 2.59(5) 3.471(9) 163(7) 2_766
O7 H7A O4 0.91(4) 2.37(5) 3.267(8) 165(7) 2_766
O7 H7A O5 0.91(4) 2.15(6) 2.890(8) 137(7) 2_766
N2 H2B O4 0.88 2.50 3.104(8) 126.3 1_455

loop_
_geom_torsion_atom_site_label_1
_geom_torsion_atom_site_label_2
_geom_torsion_atom_site_label_3
_geom_torsion_atom_site_label_4
_geom_torsion
_geom_torsion_site_symmetry_1
_geom_torsion_site_symmetry_2
_geom_torsion_site_symmetry_3
_geom_torsion_site_symmetry_4
_geom_torsion_publ_flag
O1 Cu1 N1 C5 133.6(5) . . . . ?
O6 Cu1 N1 C5 -42.0(5) . . . . ?
N3 Cu1 N1 C5 39.9(11) 2_566 . . . ?
O7 Cu1 N1 C5 -140.6(5) . . . . ?
O1 Cu1 N1 C1 -47.6(5) . . . . ?
O6 Cu1 N1 C1 136.8(5) . . . . ?
N3 Cu1 N1 C1 -141.3(8) 2_566 . . . ?
O7 Cu1 N1 C1 38.1(6) . . . . ?
O2 N4 O1 Cu1 -178.4(4) . . . . ?
O3 N4 O1 Cu1 0.4(6) . . . . ?
O6 Cu1 O1 N4 46(2) . . . . ?
N1 Cu1 O1 N4 -87.4(4) . . . . ?
N3 Cu1 O1 N4 77.2(4) 2_566 . . . ?
O7 Cu1 O1 N4 173.2(4) . . . . ?
O5 N5 O6 Cu1 -168.2(5) . . . . ?
O4 N5 O6 Cu1 9.3(10) . . . . ?
O1 Cu1 O6 N5 173.1(17) . . . . ?
N1 Cu1 O6 N5 -53.5(6) . . . . ?
N3 Cu1 O6 N5 141.9(6) 2_566 . . . ?
O7 Cu1 O6 N5 46.5(6) . . . . ?
O1 Cu1 O7 C22 0.1(6) . . . . ?
O6 Cu1 O7 C22 175.2(6) . . . . ?
N1 Cu1 O7 C22 -89.6(6) . . . . ?
N3 Cu1 O7 C22 90.2(6) 2_566 . . . ?
C5 N1 C1 C2 1.9(10) . . . . ?
Cu1 N1 C1 C2 -176.9(5) . . . . ?
N1 C1 C2 C3 -2.6(11) . . . . ?
C1 C2 C3 C4 2.6(11) . . . . ?
C2 C3 C4 C5 -1.9(10) . . . . ?
C2 C3 C4 C6 179.9(7) . . . . ?
C1 N1 C5 C4 -1.3(10) . . . . ?
Cu1 N1 C5 C4 177.5(5) . . . . ?
C3 C4 C5 N1 1.3(10) . . . . ?
C6 C4 C5 N1 179.5(7) . . . . ?
C5 C4 C6 C7 -174(17) . . . . ?
C3 C4 C6 C7 4(18) . . . . ?
C4 C6 C7 C8 -73(24) . . . . ?
C6 C7 C8 C9 48(13) . . . . ?
C6 C7 C8 C14 -132(13) . . . . ?
C14 C8 C9 C10 1.0(10) . . . . ?
C7 C8 C9 C10 -179.1(6) . . . . ?
C8 C9 C10 C12 -0.8(10) . . . . ?
C8 C9 C10 C11 -179.4(6) . . . . ?
C9 C10 C12 C13 0.2(10) . . . . ?
C11 C10 C12 C13 178.8(6) . . . . ?
C10 C12 C13 C14 0.1(10) . . . . ?
C10 C12 C13 C15 -177.0(6) . . . . ?
C9 C8 C14 N2 177.8(6) . . . . ?
C7 C8 C14 N2 -2.0(10) . . . . ?
C9 C8 C14 C13 -0.7(10) . . . . ?
C7 C8 C14 C13 179.4(6) . . . . ?
C12 C13 C14 N2 -178.4(6) . . . . ?
C15 C13 C14 N2 -1.3(10) . . . . ?
C12 C13 C14 C8 0.2(10) . . . . ?
C15 C13 C14 C8 177.2(6) . . . . ?
C12 C13 C15 C16 6(11) . . . . ?
C14 C13 C15 C16 -171(10) . . . . ?
C13 C15 C16 C17 -19(18) . . . . ?
C15 C16 C17 C18 19(10) . . . . ?
C15 C16 C17 C21 -159(9) . . . . ?
C21 C17 C18 C19 0.6(10) . . . . ?
C16 C17 C18 C19 -177.0(6) . . . . ?
C17 C18 C19 C20 -0.2(10) . . . . ?
C21 N3 C20 C19 1.8(10) . . . . ?
Cu1 N3 C20 C19 175.6(5) 2_566 . . . ?
C18 C19 C20 N3 -1.1(10) . . . . ?
C20 N3 C21 C17 -1.3(10) . . . . ?
Cu1 N3 C21 C17 -175.3(5) 2_566 . . . ?
C18 C17 C21 N3 0.1(10) . . . . ?
C16 C17 C21 N3 177.8(6) . . . . ?
